data_7050081
loop_
_publ_author_name
'C. Wilson'
'Minakshi Ghosh'
'L. Johnson'
'Dean Myles'
'Wenging Wang.'

_publ_section_title
;
Neutron diffraction investigations of L- and D-alanine
at different temperatures: The search for structural evidence for
parity violation
;
_journal_name_full 'New J.Chem.(Nouv.J.Chim.)'
_journal_year 2005
_chemical_formula_sum 'C3 H7 N O2'
_chemical_formula_weight 89.00
_space_group_IT_number 19
_symmetry_cell_setting orthorhombic
_symmetry_space_group_name_Hall 'P 2ac 2ab'
_symmetry_space_group_name_H-M 'P 21 21 21'
_atom_sites_solution_hydrogens difmap
_atom_sites_solution_primary direct
_atom_sites_solution_secondary difmap
_cell_angle_alpha 90.000
_cell_angle_beta 90.000
_cell_angle_gamma 90.000
_cell_formula_units_Z 4
_cell_length_a 6.036(3)
_cell_length_b 12.342(5)
_cell_length_c 5.788(3)
_cell_measurement_reflns_used 25
_cell_measurement_temperature 295(1)
_cell_measurement_theta_min ?
_cell_volume 431.18
_diffrn_ambient_temperature 295(1)
_diffrn_measurement_device SXD
_diffrn_measurement_method 'time-of-flight LAUE diffraction'
_diffrn_radiation_monochromator none
_diffrn_radiation_probe neutron
_diffrn_radiation_source 'ISIS spallation source'
_diffrn_radiation_type neutron
_diffrn_radiation_wavelength 0.5-5.0
_diffrn_reflns_av_R_equivalents 0.076
_diffrn_reflns_av_sigmaI/netI 0.0199
_diffrn_reflns_limit_h_max 10
_diffrn_reflns_limit_h_min 0
_diffrn_reflns_limit_k_max 25
_diffrn_reflns_limit_k_min 0
_diffrn_reflns_limit_l_max 12
_diffrn_reflns_limit_l_min 0
_diffrn_reflns_number 2495
_diffrn_reflns_theta_max 57.99
_diffrn_reflns_theta_min 8.50
_exptl_absorpt_coefficient_mu '2.610, at 1 Angstrom'
_exptl_absorpt_correction_T_max 0.64
_exptl_absorpt_correction_T_min 0.10
_exptl_absorpt_correction_type empirical
_exptl_absorpt_process_details
;
The linear absorption coefficient is wavelength dependent
and it is calculated as:
mu = 1.34 + 1.27 * lambda [cm^-1]
;
_exptl_crystal_colour colourless
_exptl_crystal_density_diffrn 1.371
_exptl_crystal_density_meas ?
_exptl_crystal_density_method 'not measured'
_exptl_crystal_description 'irregular prism'
_exptl_crystal_F_000 5.87
_exptl_crystal_size_max 5.0
_exptl_crystal_size_mid 3.0
_exptl_crystal_size_min 2.0
_refine_ls_extinction_coef 0.470
_refine_ls_extinction_method 'Becker-Coppens Lorentzian model'
_refine_ls_goodness_of_fit_ref 1.780
_refine_ls_hydrogen_treatment refall
_refine_ls_matrix_type full
_refine_ls_number_parameters 118
_refine_ls_number_reflns 1008
_refine_ls_number_restraints 0
_refine_ls_restrained_S_all 1.780
_refine_ls_R_factor_all 0.0784
_refine_ls_R_factor_gt 0.0784
_refine_ls_shift/su_max 0.000
_refine_ls_shift/su_mean 0.000
_refine_ls_structure_factor_coef Fsqd
_refine_ls_weighting_details 'calc w=1/[\s^2^(Fo^2^)+(0.1000P)^2^+0.0000P] where P=(Fo^2^+2Fc^2^)/3'
_refine_ls_weighting_scheme calc
_refine_ls_wR_factor_gt 0.1830
_refine_ls_wR_factor_ref 0.1830
_reflns_number_gt 1008
_reflns_number_total 1008
_reflns_threshold_expression >2sigma(I)
_cod_database_code 7050081

loop_
_symmetry_equiv_pos_as_xyz
'x, y, z'
'x+1/2, -y+1/2, -z'
'-x, y+1/2, -z+1/2'
'-x+1/2, -y, z+1/2'

loop_
_atom_site_label
_atom_site_type_symbol
_atom_site_fract_x
_atom_site_fract_y
_atom_site_fract_z
_atom_site_U_iso_or_equiv
_atom_site_adp_type
_atom_site_occupancy
_atom_site_symmetry_multiplicity
_atom_site_calc_flag
_atom_site_refinement_flags
_atom_site_disorder_assembly
_atom_site_disorder_group
H2 H -0.5614(12) 0.2473(3) -0.6618(8) 0.0402(11) Uani 1 1 d . . .
H6 H -0.2129(14) 0.1916(5) -0.7878(9) 0.0454(13) Uani 1 1 d . . .
H4 H -0.4064(11) 0.1499(4) -0.9831(7) 0.0396(11) Uani 1 1 d . . .
O2 O -0.5493(6) 0.1852(2) -0.2386(4) 0.0343(6) Uani 1 1 d . . .
N1 N -0.3455(3) 0.13811(11) -0.8143(2) 0.0271(3) Uani 1 1 d . . .
C2 C -0.5236(4) 0.16133(13) -0.6446(3) 0.0237(4) Uani 1 1 d . . .
C1 C -0.4394(4) 0.14156(12) -0.3985(3) 0.0235(3) Uani 1 1 d . . .
H7 H -0.7904(15) 0.1096(8) -0.8684(11) 0.0571(17) Uani 1 1 d . . .
H5 H -0.856(2) 0.1045(10) -0.5687(16) 0.068(2) Uani 1 1 d . . .
C3 C -0.7260(6) 0.0917(2) -0.6977(4) 0.0353(5) Uani 1 1 d . . .
H1 H -0.2907(13) 0.0591(4) -0.8013(10) 0.0424(12) Uani 1 1 d . . .
O1 O -0.2720(6) 0.0849(2) -0.3710(4) 0.0351(6) Uani 1 1 d . . .
H3 H -0.684(2) 0.0062(5) -0.6949(15) 0.060(2) Uani 1 1 d . . .
